data_8101614
loop_
_publ_author_name
'Z\"urcher, Fabio'
'Nesper, Reinhard'

_publ_section_title
;
Crystal structure of di(strontium, calcium) monosilicide, Sr~1.25~Ca~0.75~Si
;
_journal_issue 4
_journal_name_full 'Zeitschrift f\"ur Kristallographie - New Crystal Structures'
_journal_page_first 427
_journal_page_last 427
_journal_volume 214
_journal_year 1999
_chemical_formula_moiety Sr1.25Ca0.75Si
_chemical_formula_sum 'Ca0.75 Si Sr1.25'
_chemical_formula_weight 167.68
_space_group_IT_number 62
_symmetry_cell_setting orthorhombic
_symmetry_space_group_name_Hall '-P 2ac 2n'
_symmetry_space_group_name_H-M 'P n m a'
_cell_angle_alpha 90.00
_cell_angle_beta 90.00
_cell_angle_gamma 90.00
_cell_formula_units_Z 4
_cell_length_a 8.099(6)
_cell_length_b 4.968(3)
_cell_length_c 9.220(6)
_cell_measurement_temperature 298(2)
_cell_volume 370.97(12)
_diffrn_ambient_temperature 298(2)
_exptl_crystal_density_diffrn 3.002
_refine_ls_R_factor_obs 0.0236
_refine_ls_wR_factor_obs 0.0480
_cod_database_code 8101614

loop_
_symmetry_equiv_pos_as_xyz
'x, y, z'
'-x+1/2, -y, z+1/2'
'-x, y+1/2, -z'
'x+1/2, -y+1/2, -z+1/2'
'-x, -y, -z'
'x-1/2, y, -z-1/2'
'x, -y-1/2, z'
'-x-1/2, y-1/2, z-1/2'

loop_
_atom_site_aniso_label
_atom_site_aniso_U_11
_atom_site_aniso_U_22
_atom_site_aniso_U_33
_atom_site_aniso_U_23
_atom_site_aniso_U_13
_atom_site_aniso_U_12
Sr1 0.0151(4) 0.0209(4) 0.0174(4) 0.000 -0.0013(3) 0.000
Sr2 0.0174(6) 0.0127(7) 0.0144(6) 0.000 -0.0014(4) 0.000
Ca2 0.0174(6) 0.0127(7) 0.0144(6) 0.000 -0.0014(4) 0.000
Si1 0.0149(9) 0.0135(10) 0.0175(9) 0.000 0.0012(8) 0.000

loop_
_atom_site_label
_atom_site_type_symbol
_atom_site_fract_x
_atom_site_fract_y
_atom_site_fract_z
_atom_site_U_iso_or_equiv
_atom_site_thermal_displace_type
_atom_site_occupancy
_atom_site_calc_flag
_atom_site_refinement_flags
_atom_site_disorder_group
Sr1 Sr 0.02099(7) 0.2500 0.32174(6) 0.0178(2) Uani 1 d S .
Sr2 Sr 0.15034(12) 0.2500 0.92501(10) 0.0148(4) Uani 0.248(7) d SP .
Ca2 Ca 0.15034(12) 0.2500 0.92501(10) 0.0148(4) Uani 0.752(7) d SP .
Si1 Si 0.2639(2) 0.2500 0.60547(19) 0.0153(4) Uani 1 d S .

loop_
_geom_bond_atom_site_label_1
_geom_bond_atom_site_label_2
_geom_bond_distance
_geom_bond_site_symmetry_2
_geom_bond_publ_flag
Sr1 Si1 3.2730(19) . ?
Sr1 Si1 3.4559(13) 5_556 ?
Sr1 Si1 3.4559(13) 5_566 ?
Sr1 Si1 3.6307(14) 2_554 ?
Sr1 Si1 3.6307(14) 2_564 ?
Sr1 Sr2 3.6430(9) 5_556 ?
Sr1 Sr2 3.6430(9) 5_566 ?
Sr1 Sr2 3.7633(10) 2_564 ?
Sr1 Sr2 3.7633(10) 2_554 ?
Sr1 Sr2 3.8031(13) 6_557 ?
Sr1 Sr2 3.8049(12) 1_554 ?
Sr1 Sr1 4.1341(10) 5_566 ?
Sr1 Sr1 4.1341(10) 5_556 ?
Sr1 Sr1 4.2601(10) 6_556 ?
Sr1 Sr1 4.2601(10) 6_656 ?
Sr1 Si1 4.4555(19) 6_556 ?
Sr1 Sr1 4.9680(10) 1_565 ?
Sr1 Sr1 4.9680(10) 1_545 ?
Sr2 Si1 3.0694(12) 2_565 ?
Sr2 Si1 3.0694(12) 2 ?
Sr2 Si1 3.086(2) . ?
Sr2 Si1 3.143(2) 6_557 ?
Sr2 Sr1 3.6430(9) 5_556 ?
Sr2 Sr1 3.6430(9) 5_566 ?
Sr2 Sr2 3.7433(16) 5_557 ?
Sr2 Sr2 3.7433(16) 5_567 ?
Sr2 Sr1 3.7633(10) 2_565 ?
Sr2 Sr1 3.7633(10) 2 ?
Sr2 Sr1 3.8031(13) 6_657 ?
Sr2 Sr1 3.8049(12) 1_556 ?
Sr2 Sr2 4.9680(10) 1_565 ?
Sr2 Sr2 4.9680(10) 1_545 ?
Sr2 Si1 4.977(2) 6_657 ?
Sr2 Sr2 5.1781(14) 6_557 ?
Sr2 Sr2 5.1782(14) 6_657 ?
Sr2 Sr2 5.4798(8) 2_554 ?
Sr2 Sr2 5.4798(8) 2_564 ?
Sr2 Sr2 5.4798(8) 2_565 ?
Si1 Sr2 3.0694(12) 2_554 ?
Si1 Sr2 3.0694(12) 2_564 ?
Si1 Sr2 3.143(2) 6_657 ?
Si1 Sr1 3.4559(13) 5_556 ?
Si1 Sr1 3.4559(13) 5_566 ?
Si1 Sr1 3.6307(14) 2_565 ?
Si1 Sr1 3.6307(14) 2 ?
Si1 Sr1 4.4555(19) 6_656 ?
Si1 Si1 4.848(2) 6_657 ?
Si1 Si1 4.848(2) 6_557 ?
Si1 Si1 4.958(3) 5_666 ?
Si1 Si1 4.958(3) 5_656 ?
Si1 Si1 4.9680(10) 1_545 ?
Si1 Si1 4.9680(10) 1_565 ?
Si1 Sr2 4.977(2) 6_557 ?
Si1 Si1 5.2414(5) 2_554 ?
Si1 Si1 5.2414(5) 2_564 ?
Si1 Si1 5.2415(5) 2_565 ?
